data_7160670
loop_
_publ_author_name
'Chang, Meng-Yang'
'Ho, Chin-Huey'

_publ_section_title
;
 One-pot synthesis of sulfonyl benzotropones.
;
_journal_issue 34
_journal_name_full 'Organic &amp; biomolecular chemistry'
_journal_page_first 7780
_journal_page_last 7785
_journal_paper_doi 10.1039/d5ob01123j
_journal_volume 23
_journal_year 2025
_chemical_absolute_configuration syn
_chemical_formula_moiety 'C29 H24 O7 S2'
_chemical_formula_sum 'C29 H24 O7 S2'
_chemical_formula_weight 548.60
_space_group_crystal_system orthorhombic
_space_group_IT_number 19
_space_group_name_Hall 'P 2ac 2ab'
_space_group_name_H-M_alt 'P 21 21 21'
_atom_sites_solution_hydrogens geom
_atom_sites_solution_primary dual
_audit_creation_date 2022-11-11
_audit_creation_method
;
Olex2 1.5
(compiled 2022.04.07 svn.rca3783a0 for OlexSys, GUI svn.r6498)
;
_audit_update_record
;
2023-02-25 deposited with the CCDC.	2025-08-11 downloaded from the CCDC.
;
_cell_angle_alpha 90
_cell_angle_beta 90
_cell_angle_gamma 90
_cell_formula_units_Z 4
_cell_length_a 11.3356(3)
_cell_length_b 11.7574(3)
_cell_length_c 19.2696(5)
_cell_measurement_reflns_used 24622
_cell_measurement_temperature 130(2)
_cell_measurement_theta_max 26.9380
_cell_measurement_theta_min 2.0150
_cell_volume 2568.20(12)
_computing_cell_refinement 'CrysAlisPro 1.171.41.123a (Rigaku OD, 2022)'
_computing_data_collection 'CrysAlisPro 1.171.41.123a (Rigaku OD, 2022)'
_computing_data_reduction 'CrysAlisPro 1.171.41.123a (Rigaku OD, 2022)'
_computing_molecular_graphics 'Olex2 1.5 (Dolomanov et al., 2009)'
_computing_publication_material 'Olex2 1.5 (Dolomanov et al., 2009)'
_computing_structure_refinement 'SHELXL 2018/3 (Sheldrick, 2015)'
_computing_structure_solution 'SHELXT 2018/2 (Sheldrick, 2018)'
_diffrn_ambient_temperature 130(2)
_diffrn_detector 'Hybrid Pixel Array Detector'
_diffrn_detector_area_resol_mean 10.0000
_diffrn_measured_fraction_theta_full 0.998
_diffrn_measured_fraction_theta_max 0.998
_diffrn_measurement_details
;
List of Runs (angles in degrees, time in seconds):

  # Type    Start    End  Width  t~exp~   \w     \q     \k     \f   Frames
#--------------------------------------------------------------------------
  1  \w    -15.00 100.00   0.50   14.30    --   10.60  77.00 -30.00  230
  2  \w    -17.00 100.00   0.50   14.30    --   10.60  82.00 -60.00  234
  3  \w    -79.00  36.00   0.50   14.30    --   10.60 -77.00-120.00  230
  4  \w    -17.00 100.00   0.50   14.30    --   10.60  82.00  60.00  234
  5  \w    -17.00 100.00   0.50   14.30    --   10.60  82.00   0.00  234
  6  \w    -17.00 100.00   0.50   14.30    --   10.60  82.00 150.00  234
  7  \w    -17.00 100.00   0.50   14.30    --   10.60  82.00 -90.00  234
  8  \w    -20.00 100.00   0.50   14.30    --   10.60  57.00 150.00  240
  9  \w    -79.00  37.00   0.50   14.30    --   10.60 -78.00-136.72  232
 10  \w    -79.00  37.00   0.50   14.30    --   10.60 -79.00 -49.82  232
 11  \w     -5.00  32.00   0.50   14.30    --   10.60  82.00-150.00   74
 12  \w    -44.00 -18.00   0.50   14.30    --  -10.90 -77.00 150.00   52
 13  \w    -49.00 -23.00   0.50   14.30    --  -10.90 -82.00  90.00   52
 14  \w    -92.00 -66.00   0.50   14.30    --  -10.90 -82.00  90.00   52
;
_diffrn_measurement_device 'four-circle diffractometer'
_diffrn_measurement_device_type 'XtaLAB Pro II AFC12 (RINC): Kappa single'
_diffrn_measurement_method '\w scans'
_diffrn_orient_matrix_type 'CrysAlisPro convention (1999,Acta A55,543-557)'
_diffrn_orient_matrix_UB_11 0.0505577000
_diffrn_orient_matrix_UB_12 0.0244263000
_diffrn_orient_matrix_UB_13 -0.0157277000
_diffrn_orient_matrix_UB_21 0.0167753000
_diffrn_orient_matrix_UB_22 0.0236636000
_diffrn_orient_matrix_UB_23 0.0323771000
_diffrn_orient_matrix_UB_31 0.0328807000
_diffrn_orient_matrix_UB_32 -0.0498126000
_diffrn_orient_matrix_UB_33 0.0076634000
_diffrn_radiation_monochromator mirror
_diffrn_radiation_probe x-ray
_diffrn_radiation_type 'Mo K\a'
_diffrn_radiation_wavelength 0.71073
_diffrn_reflns_av_R_equivalents 0.0994
_diffrn_reflns_av_unetI/netI 0.0365
_diffrn_reflns_Laue_measured_fraction_full 0.998
_diffrn_reflns_Laue_measured_fraction_max 0.998
_diffrn_reflns_limit_h_max 12
_diffrn_reflns_limit_h_min -13
_diffrn_reflns_limit_k_max 13
_diffrn_reflns_limit_k_min -13
_diffrn_reflns_limit_l_max 22
_diffrn_reflns_limit_l_min -22
_diffrn_reflns_number 52781
_diffrn_reflns_point_group_measured_fraction_full 0.999
_diffrn_reflns_point_group_measured_fraction_max 0.999
_diffrn_reflns_theta_full 24.999
_diffrn_reflns_theta_max 24.999
_diffrn_reflns_theta_min 2.029
_diffrn_source 'micro-focus sealed X-ray tube'
_diffrn_source_type 'Rigaku (Mo) X-ray Source'
_exptl_absorpt_coefficient_mu 0.255
_exptl_absorpt_correction_T_max 1.00000
_exptl_absorpt_correction_T_min 0.34747
_exptl_absorpt_correction_type multi-scan
_exptl_absorpt_process_details
;
CrysAlisPro 1.171.41.123a (Rigaku Oxford Diffraction, 2022)
Empirical absorption correction using spherical harmonics,
implemented in SCALE3 ABSPACK scaling algorithm.
;
_exptl_crystal_colour colourless
_exptl_crystal_colour_primary colourless
_exptl_crystal_density_diffrn 1.419
_exptl_crystal_description block
_exptl_crystal_F_000 1144
_exptl_crystal_size_max 0.5
_exptl_crystal_size_mid 0.4
_exptl_crystal_size_min 0.4
_refine_diff_density_max 0.564
_refine_diff_density_min -0.305
_refine_diff_density_rms 0.069
_refine_ls_abs_structure_details
;
 Flack x determined using 1662 quotients [(I+)-(I-)]/[(I+)+(I-)]
 (Parsons, Flack and Wagner, Acta Cryst. B69 (2013) 249-259).
;
_refine_ls_abs_structure_Flack 0.02(3)
_refine_ls_extinction_method none
_refine_ls_goodness_of_fit_ref 1.038
_refine_ls_hydrogen_treatment constr
_refine_ls_matrix_type full
_refine_ls_number_parameters 344
_refine_ls_number_reflns 4509
_refine_ls_number_restraints 0
_refine_ls_restrained_S_all 1.038
_refine_ls_R_factor_all 0.0470
_refine_ls_R_factor_gt 0.0421
_refine_ls_shift/su_max 0.000
_refine_ls_shift/su_mean 0.000
_refine_ls_structure_factor_coef Fsqd
_refine_ls_weighting_details 'w=1/[\s^2^(Fo^2^)+(0.0738P)^2^+0.6154P] where P=(Fo^2^+2Fc^2^)/3'
_refine_ls_weighting_scheme calc
_refine_ls_wR_factor_gt 0.1102
_refine_ls_wR_factor_ref 0.1132
_reflns_Friedel_coverage 0.761
_reflns_Friedel_fraction_full 0.999
_reflns_Friedel_fraction_max 0.999
_reflns_number_gt 4113
_reflns_number_total 4509
_reflns_threshold_expression 'I > 2\s(I)'
_cod_data_source_file d5ob01123j2.cif
_cod_data_source_block k11111-myc-a(chvb921)_auto
_cod_depositor_comments 'Adding full bibliography for 7160667--7160674.cif.'
_cod_database_code 7160670
_shelx_shelxl_version_number 2018/3
_shelx_space_group_comment
;
The symmetry employed for this shelxl refinement is uniquely defined
by the following loop, which should always be used as a source of
symmetry information in preference to the above space-group names.
They are only intended as comments.
;
_shelx_estimated_absorpt_t_max 0.905
_shelx_estimated_absorpt_t_min 0.883
_olex2_refinement_description
;
1.a Ternary CH refined with riding coordinates:
 C4(H4), C6(H6), C3(H3)
1.b Secondary CH2 refined with riding coordinates:
 C14(H14A,H14B), C16(H16A,H16B), C15(H15A,H15B)
1.c Aromatic/amide H refined with riding coordinates:
 C12(H12), C9(H9), C11(H11), C29(H29), C10(H10), C26(H26), C19(H19), C25(H25),
 C27(H27), C21(H21), C23(H23), C28(H28), C20(H20), C22(H22)
1.d Idealised tetrahedral OH refined as rotating group:
 O1(H1)
;
_olex2_submission_special_instructions 'No special instructions were received'
_oxdiff_exptl_absorpt_empirical_details
;
Empirical correction (ABSPACK) includes:
- Absorption correction using spherical harmonics
- Frame scaling
;
_oxdiff_exptl_absorpt_empirical_full_max 1.994
_oxdiff_exptl_absorpt_empirical_full_min 0.497

loop_
_space_group_symop_operation_xyz
'x, y, z'
'-x+1/2, -y, z+1/2'
'-x, y+1/2, -z+1/2'
'x+1/2, -y+1/2, -z'

loop_
_atom_site_label
_atom_site_type_symbol
_atom_site_fract_x
_atom_site_fract_y
_atom_site_fract_z
_atom_site_U_iso_or_equiv
_atom_site_adp_type
_atom_site_occupancy
_atom_site_site_symmetry_order
_atom_site_calc_flag
_atom_site_refinement_flags_posn
_atom_site_refinement_flags_adp
_atom_site_refinement_flags_occupancy
_atom_site_disorder_assembly
_atom_site_disorder_group
S2 S -0.25464(8) -0.32697(7) -0.46677(5) 0.0296(2) Uani 1 1 d . . . . .
S1 S -0.50409(8) -0.45462(8) -0.24679(5) 0.0337(2) Uani 1 1 d . . . . .
O3 O -0.0773(2) -0.7235(2) -0.36297(14) 0.0350(6) Uani 1 1 d . . . . .
O4 O -0.3708(2) -0.3548(2) -0.49068(16) 0.0404(7) Uani 1 1 d . . . . .
O5 O -0.1545(3) -0.3589(2) -0.50781(15) 0.0399(7) Uani 1 1 d . . . . .
O7 O -0.5178(3) -0.3337(3) -0.23291(16) 0.0467(7) Uani 1 1 d . . . . .
O1 O -0.3715(3) -0.2711(2) -0.33068(18) 0.0532(9) Uani 1 1 d . . . . .
H1 H -0.425577 -0.265698 -0.301080 0.080 Uiso 1 1 calc R U . . .
O2 O -0.0931(3) -0.4276(3) -0.25883(16) 0.0498(8) Uani 1 1 d . . . . .
O6 O -0.4847(3) -0.5298(3) -0.18928(15) 0.0505(8) Uani 1 1 d . . . . .
C4 C -0.1859(3) -0.5160(3) -0.38918(19) 0.0256(8) Uani 1 1 d . . . . .
H4 H -0.102927 -0.520109 -0.406603 0.031 Uiso 1 1 calc R U . . .
C8 C -0.2699(3) -0.5873(3) -0.43248(19) 0.0260(8) Uani 1 1 d . . . . .
C7 C -0.3598(3) -0.6288(3) -0.39059(19) 0.0258(8) Uani 1 1 d . . . . .
C5 C -0.2008(3) -0.5750(3) -0.3176(2) 0.0258(8) Uani 1 1 d . . . . .
C13 C -0.1398(3) -0.6926(3) -0.3157(2) 0.0287(8) Uani 1 1 d . . . . .
C6 C -0.3385(3) -0.5888(3) -0.3165(2) 0.0253(8) Uani 1 1 d . . . . .
H6 H -0.366382 -0.644541 -0.280868 0.030 Uiso 1 1 calc R U . . .
C18 C -0.6314(3) -0.4991(3) -0.2912(2) 0.0302(8) Uani 1 1 d . . . . .
C3 C -0.2302(3) -0.3912(3) -0.38187(19) 0.0290(8) Uani 1 1 d . . . . .
H3 H -0.165492 -0.347154 -0.359038 0.035 Uiso 1 1 calc R U . . .
C12 C -0.4521(3) -0.6928(3) -0.4173(2) 0.0325(9) Uani 1 1 d . . . . .
H12 H -0.513546 -0.720167 -0.388198 0.039 Uiso 1 1 calc R U . . .
C2 C -0.3379(4) -0.3801(3) -0.3362(2) 0.0352(9) Uani 1 1 d . . . . .
C24 C -0.2482(3) -0.1782(3) -0.45215(19) 0.0313(8) Uani 1 1 d . . . . .
C17 C -0.1536(3) -0.5123(3) -0.2531(2) 0.0340(8) Uani 1 1 d . . . . .
C9 C -0.2678(4) -0.6119(3) -0.5033(2) 0.0331(9) Uani 1 1 d . . . . .
H9 H -0.206116 -0.585180 -0.532440 0.040 Uiso 1 1 calc R U . . .
C1 C -0.3879(3) -0.4699(3) -0.3056(2) 0.0297(8) Uani 1 1 d . . . . .
C11 C -0.4512(4) -0.7155(3) -0.4880(2) 0.0387(10) Uani 1 1 d . . . . .
H11 H -0.514208 -0.757639 -0.507962 0.046 Uiso 1 1 calc R U . . .
C29 C -0.1390(4) -0.1267(4) -0.4463(2) 0.0411(10) Uani 1 1 d . . . . .
H29 H -0.068573 -0.170082 -0.449978 0.049 Uiso 1 1 calc R U . . .
C10 C -0.3608(4) -0.6780(3) -0.5296(2) 0.0389(10) Uani 1 1 d . . . . .
H10 H -0.361177 -0.697255 -0.577495 0.047 Uiso 1 1 calc R U . . .
C14 C -0.1578(4) -0.7598(4) -0.2505(2) 0.0381(9) Uani 1 1 d . . . . .
H14A H -0.111292 -0.830928 -0.252934 0.046 Uiso 1 1 calc R U . . .
H14B H -0.242147 -0.780562 -0.246096 0.046 Uiso 1 1 calc R U . . .
C26 C -0.3461(4) -0.0002(4) -0.4370(2) 0.0411(10) Uani 1 1 d . . . . .
H26 H -0.416438 0.043607 -0.434509 0.049 Uiso 1 1 calc R U . . .
C19 C -0.7095(4) -0.5697(4) -0.2575(3) 0.0470(11) Uani 1 1 d . . . . .
H19 H -0.695149 -0.594906 -0.211462 0.056 Uiso 1 1 calc R U . . .
C25 C -0.3522(4) -0.1171(3) -0.4473(2) 0.0362(9) Uani 1 1 d . . . . .
H25 H -0.426294 -0.154285 -0.450881 0.043 Uiso 1 1 calc R U . . .
C27 C -0.2375(5) 0.0523(4) -0.4304(2) 0.0509(12) Uani 1 1 d . . . . .
H27 H -0.233837 0.132029 -0.422661 0.061 Uiso 1 1 calc R U . . .
C16 C -0.1759(4) -0.5717(4) -0.1849(2) 0.0409(10) Uani 1 1 d . . . . .
H16A H -0.261885 -0.578421 -0.176885 0.049 Uiso 1 1 calc R U . . .
H16B H -0.141539 -0.526696 -0.146490 0.049 Uiso 1 1 calc R U . . .
C21 C -0.8324(4) -0.5648(4) -0.3583(3) 0.0493(12) Uani 1 1 d . . . . .
H21 H -0.901239 -0.589071 -0.382216 0.059 Uiso 1 1 calc R U . . .
C23 C -0.6528(4) -0.4578(5) -0.3564(2) 0.0491(11) Uani 1 1 d . . . . .
H23 H -0.598704 -0.407458 -0.378190 0.059 Uiso 1 1 calc R U . . .
C15 C -0.1196(4) -0.6907(4) -0.1867(2) 0.0438(11) Uani 1 1 d . . . . .
H15A H -0.032649 -0.682781 -0.186879 0.053 Uiso 1 1 calc R U . . .
H15B H -0.142098 -0.732590 -0.144120 0.053 Uiso 1 1 calc R U . . .
C28 C -0.1344(5) -0.0094(4) -0.4347(3) 0.0514(13) Uani 1 1 d . . . . .
H28 H -0.060417 0.027671 -0.429929 0.062 Uiso 1 1 calc R U . . .
C20 C -0.8107(4) -0.6028(5) -0.2936(3) 0.0587(14) Uani 1 1 d . . . . .
H20 H -0.865231 -0.653037 -0.272160 0.070 Uiso 1 1 calc R U . . .
C22 C -0.7554(5) -0.4913(5) -0.3899(2) 0.0584(13) Uani 1 1 d . . . . .
H22 H -0.772408 -0.463002 -0.434951 0.070 Uiso 1 1 calc R U . . .

loop_
_atom_site_aniso_label
_atom_site_aniso_U_11
_atom_site_aniso_U_22
_atom_site_aniso_U_33
_atom_site_aniso_U_23
_atom_site_aniso_U_13
_atom_site_aniso_U_12
S2 0.0263(4) 0.0242(4) 0.0381(5) -0.0001(4) 0.0008(4) 0.0004(4)
S1 0.0269(4) 0.0418(5) 0.0324(5) -0.0042(4) 0.0057(4) 0.0035(4)
O3 0.0279(13) 0.0361(16) 0.0411(16) -0.0040(12) 0.0026(12) 0.0039(12)
O4 0.0328(14) 0.0296(15) 0.0588(19) -0.0030(13) -0.0123(14) -0.0027(11)
O5 0.0434(16) 0.0343(16) 0.0419(16) 0.0037(12) 0.0083(14) 0.0040(13)
O7 0.0378(15) 0.0505(17) 0.0519(18) -0.0195(14) 0.0091(14) 0.0024(14)
O1 0.068(2) 0.0256(15) 0.066(2) -0.0052(14) 0.0305(18) 0.0063(14)
O2 0.0468(17) 0.0544(19) 0.0484(18) -0.0028(15) -0.0110(15) -0.0226(15)
O6 0.0357(15) 0.084(2) 0.0320(15) 0.0120(15) 0.0039(13) 0.0141(16)
C4 0.0202(16) 0.0277(19) 0.029(2) 0.0001(15) 0.0027(14) 0.0000(14)
C8 0.0275(19) 0.0205(16) 0.0299(19) -0.0017(14) -0.0032(16) 0.0056(14)
C7 0.0258(18) 0.0221(17) 0.0296(19) 0.0000(14) -0.0052(16) 0.0035(14)
C5 0.0180(16) 0.0292(19) 0.030(2) 0.0005(16) -0.0013(14) 0.0006(14)
C13 0.0207(17) 0.0299(19) 0.035(2) -0.0011(17) -0.0053(16) -0.0008(15)
C6 0.0197(17) 0.0253(17) 0.0310(19) -0.0016(16) 0.0006(15) -0.0014(14)
C18 0.0262(18) 0.0298(19) 0.035(2) -0.0019(16) 0.0084(16) 0.0071(15)
C3 0.0286(19) 0.0220(17) 0.036(2) -0.0037(15) -0.0001(16) -0.0033(15)
C12 0.033(2) 0.0231(19) 0.042(2) 0.0041(16) -0.0102(17) -0.0020(15)
C2 0.039(2) 0.027(2) 0.040(2) -0.0097(17) 0.0051(18) 0.0011(17)
C24 0.0327(18) 0.0247(17) 0.0364(19) 0.0048(15) 0.0013(17) -0.0011(17)
C17 0.0273(18) 0.039(2) 0.036(2) -0.0058(18) -0.0060(17) -0.0006(16)
C9 0.044(2) 0.0246(18) 0.0304(19) -0.0001(15) -0.0009(18) 0.0059(18)
C1 0.0218(17) 0.030(2) 0.037(2) -0.0062(17) 0.0023(16) 0.0015(15)
C11 0.049(2) 0.0231(19) 0.044(2) 0.0010(17) -0.019(2) -0.0030(17)
C29 0.036(2) 0.033(2) 0.054(3) 0.012(2) -0.007(2) -0.0087(18)
C10 0.059(3) 0.0258(19) 0.032(2) -0.0038(17) -0.014(2) 0.0061(19)
C14 0.034(2) 0.042(2) 0.038(2) 0.0070(19) -0.0001(19) 0.0070(17)
C26 0.052(3) 0.027(2) 0.043(2) 0.0030(19) 0.008(2) 0.0042(19)
C19 0.036(2) 0.049(3) 0.056(3) 0.022(2) 0.002(2) 0.0020(18)
C25 0.036(2) 0.031(2) 0.042(2) 0.0053(18) 0.0046(18) 0.0003(17)
C27 0.077(3) 0.028(2) 0.047(3) 0.0044(18) -0.007(3) -0.007(2)
C16 0.038(2) 0.053(3) 0.032(2) -0.005(2) -0.0046(18) -0.0059(19)
C21 0.030(2) 0.054(3) 0.064(3) -0.010(3) -0.005(2) 0.001(2)
C23 0.045(2) 0.064(3) 0.038(2) 0.006(2) -0.001(2) -0.015(2)
C15 0.038(2) 0.059(3) 0.034(2) 0.007(2) -0.0083(18) 0.003(2)
C28 0.054(3) 0.039(3) 0.061(3) 0.017(2) -0.020(2) -0.020(2)
C20 0.035(2) 0.057(3) 0.084(4) 0.018(3) 0.005(3) -0.010(2)
C22 0.050(3) 0.085(4) 0.039(2) 0.002(2) -0.008(2) -0.011(3)

loop_
_atom_type_symbol
_atom_type_description
_atom_type_scat_dispersion_real
_atom_type_scat_dispersion_imag
_atom_type_scat_source
C C 0.0033 0.0016 'International Tables Vol C Tables 4.2.6.8 and 6.1.1.4'
H H 0.0000 0.0000 'International Tables Vol C Tables 4.2.6.8 and 6.1.1.4'
O O 0.0106 0.0060 'International Tables Vol C Tables 4.2.6.8 and 6.1.1.4'
S S 0.1246 0.1234 'International Tables Vol C Tables 4.2.6.8 and 6.1.1.4'

loop_
_geom_angle_atom_site_label_1
_geom_angle_atom_site_label_2
_geom_angle_atom_site_label_3
_geom_angle
_geom_angle_site_symmetry_1
_geom_angle_site_symmetry_3
_geom_angle_publ_flag
O4 S2 O5 119.40(18) . . ?
O4 S2 C3 109.49(17) . . ?
O4 S2 C24 108.27(18) . . ?
O5 S2 C3 105.44(17) . . ?
O5 S2 C24 108.26(18) . . ?
C24 S2 C3 105.07(17) . . ?
O7 S1 C18 107.02(18) . . ?
O7 S1 C1 107.46(18) . . ?
O6 S1 O7 118.4(2) . . ?
O6 S1 C18 108.63(19) . . ?
O6 S1 C1 108.80(18) . . ?
C1 S1 C18 105.79(17) . . ?
C2 O1 H1 109.5 . . ?
C8 C4 H4 112.3 . . ?
C8 C4 C5 100.0(3) . . ?
C8 C4 C3 111.6(3) . . ?
C5 C4 H4 112.3 . . ?
C5 C4 C3 107.8(3) . . ?
C3 C4 H4 112.3 . . ?
C7 C8 C4 109.6(3) . . ?
C7 C8 C9 120.6(3) . . ?
C9 C8 C4 129.9(3) . . ?
C8 C7 C6 108.7(3) . . ?
C12 C7 C8 121.9(3) . . ?
C12 C7 C6 129.4(3) . . ?
C4 C5 C6 99.6(3) . . ?
C13 C5 C4 111.8(3) . . ?
C13 C5 C6 110.6(3) . . ?
C17 C5 C4 117.7(3) . . ?
C17 C5 C13 104.7(3) . . ?
C17 C5 C6 112.6(3) . . ?
O3 C13 C5 120.8(3) . . ?
O3 C13 C14 123.5(3) . . ?
C14 C13 C5 115.5(3) . . ?
C7 C6 C5 100.2(3) . . ?
C7 C6 H6 113.0 . . ?
C5 C6 H6 113.0 . . ?
C1 C6 C7 110.8(3) . . ?
C1 C6 C5 105.9(3) . . ?
C1 C6 H6 113.0 . . ?
C19 C18 S1 118.5(3) . . ?
C23 C18 S1 119.2(3) . . ?
C23 C18 C19 122.2(4) . . ?
S2 C3 H3 107.0 . . ?
C4 C3 S2 111.0(2) . . ?
C4 C3 H3 107.0 . . ?
C2 C3 S2 111.3(3) . . ?
C2 C3 C4 113.3(3) . . ?
C2 C3 H3 107.0 . . ?
C7 C12 H12 121.2 . . ?
C7 C12 C11 117.5(4) . . ?
C11 C12 H12 121.2 . . ?
O1 C2 C3 111.0(3) . . ?
C1 C2 O1 126.9(4) . . ?
C1 C2 C3 122.1(3) . . ?
C29 C24 S2 118.8(3) . . ?
C25 C24 S2 119.2(3) . . ?
C25 C24 C29 122.0(3) . . ?
O2 C17 C5 121.1(4) . . ?
O2 C17 C16 123.6(4) . . ?
C16 C17 C5 115.0(3) . . ?
C8 C9 H9 121.5 . . ?
C8 C9 C10 117.0(4) . . ?
C10 C9 H9 121.5 . . ?
C6 C1 S1 117.5(3) . . ?
C2 C1 S1 121.7(3) . . ?
C2 C1 C6 120.6(3) . . ?
C12 C11 H11 119.5 . . ?
C10 C11 C12 121.1(4) . . ?
C10 C11 H11 119.5 . . ?
C24 C29 H29 120.7 . . ?
C24 C29 C28 118.6(4) . . ?
C28 C29 H29 120.7 . . ?
C9 C10 H10 119.1 . . ?
C11 C10 C9 121.8(4) . . ?
C11 C10 H10 119.1 . . ?
C13 C14 H14A 109.5 . . ?
C13 C14 H14B 109.5 . . ?
C13 C14 C15 110.7(3) . . ?
H14A C14 H14B 108.1 . . ?
C15 C14 H14A 109.5 . . ?
C15 C14 H14B 109.5 . . ?
C25 C26 H26 120.1 . . ?
C27 C26 H26 120.1 . . ?
C27 C26 C25 119.8(4) . . ?
C18 C19 H19 121.3 . . ?
C18 C19 C20 117.5(4) . . ?
C20 C19 H19 121.3 . . ?
C24 C25 C26 118.8(4) . . ?
C24 C25 H25 120.6 . . ?
C26 C25 H25 120.6 . . ?
C26 C27 H27 119.5 . . ?
C28 C27 C26 121.0(4) . . ?
C28 C27 H27 119.5 . . ?
C17 C16 H16A 109.8 . . ?
C17 C16 H16B 109.8 . . ?
C17 C16 C15 109.4(3) . . ?
H16A C16 H16B 108.2 . . ?
C15 C16 H16A 109.8 . . ?
C15 C16 H16B 109.8 . . ?
C20 C21 H21 119.9 . . ?
C20 C21 C22 120.2(4) . . ?
C22 C21 H21 119.9 . . ?
C18 C23 H23 120.8 . . ?
C18 C23 C22 118.4(4) . . ?
C22 C23 H23 120.8 . . ?
C14 C15 C16 112.4(3) . . ?
C14 C15 H15A 109.1 . . ?
C14 C15 H15B 109.1 . . ?
C16 C15 H15A 109.1 . . ?
C16 C15 H15B 109.1 . . ?
H15A C15 H15B 107.9 . . ?
C29 C28 H28 120.1 . . ?
C27 C28 C29 119.9(4) . . ?
C27 C28 H28 120.1 . . ?
C19 C20 H20 119.4 . . ?
C21 C20 C19 121.2(5) . . ?
C21 C20 H20 119.4 . . ?
C21 C22 C23 120.5(5) . . ?
C21 C22 H22 119.8 . . ?
C23 C22 H22 119.8 . . ?

loop_
_geom_bond_atom_site_label_1
_geom_bond_atom_site_label_2
_geom_bond_distance
_geom_bond_site_symmetry_2
_geom_bond_publ_flag
S2 O4 1.433(3) . ?
S2 O5 1.433(3) . ?
S2 C3 1.823(4) . ?
S2 C24 1.773(4) . ?
S1 O7 1.455(3) . ?
S1 O6 1.434(3) . ?
S1 C18 1.757(4) . ?
S1 C1 1.747(4) . ?
O3 C13 1.210(4) . ?
O1 H1 0.8400 . ?
O1 C2 1.341(5) . ?
O2 C17 1.215(5) . ?
C4 H4 1.0000 . ?
C4 C8 1.518(5) . ?
C4 C5 1.553(5) . ?
C4 C3 1.557(5) . ?
C8 C7 1.388(5) . ?
C8 C9 1.395(5) . ?
C7 C6 1.523(5) . ?
C7 C12 1.387(5) . ?
C5 C13 1.545(5) . ?
C5 C6 1.569(5) . ?
C5 C17 1.541(5) . ?
C13 C14 1.498(5) . ?
C6 H6 1.0000 . ?
C6 C1 1.521(5) . ?
C18 C19 1.377(6) . ?
C18 C23 1.368(6) . ?
C3 H3 1.0000 . ?
C3 C2 1.511(5) . ?
C12 H12 0.9500 . ?
C12 C11 1.389(6) . ?
C2 C1 1.336(6) . ?
C24 C29 1.383(6) . ?
C24 C25 1.383(5) . ?
C17 C16 1.509(6) . ?
C9 H9 0.9500 . ?
C9 C10 1.404(6) . ?
C11 H11 0.9500 . ?
C11 C10 1.374(6) . ?
C29 H29 0.9500 . ?
C29 C28 1.397(7) . ?
C10 H10 0.9500 . ?
C14 H14A 0.9900 . ?
C14 H14B 0.9900 . ?
C14 C15 1.537(6) . ?
C26 H26 0.9500 . ?
C26 C25 1.391(6) . ?
C26 C27 1.383(7) . ?
C19 H19 0.9500 . ?
C19 C20 1.397(7) . ?
C25 H25 0.9500 . ?
C27 H27 0.9500 . ?
C27 C28 1.378(7) . ?
C16 H16A 0.9900 . ?
C16 H16B 0.9900 . ?
C16 C15 1.539(6) . ?
C21 H21 0.9500 . ?
C21 C20 1.347(8) . ?
C21 C22 1.370(7) . ?
C23 H23 0.9500 . ?
C23 C22 1.387(7) . ?
C15 H15A 0.9900 . ?
C15 H15B 0.9900 . ?
C28 H28 0.9500 . ?
C20 H20 0.9500 . ?
C22 H22 0.9500 . ?

loop_
_geom_torsion_atom_site_label_1
_geom_torsion_atom_site_label_2
_geom_torsion_atom_site_label_3
_geom_torsion_atom_site_label_4
_geom_torsion
_geom_torsion_site_symmetry_1
_geom_torsion_site_symmetry_2
_geom_torsion_site_symmetry_3
_geom_torsion_site_symmetry_4
_geom_torsion_publ_flag
S2 C3 C2 O1 -55.1(4) . . . . ?
S2 C3 C2 C1 126.2(4) . . . . ?
S2 C24 C29 C28 -180.0(3) . . . . ?
S2 C24 C25 C26 -178.9(3) . . . . ?
S1 C18 C19 C20 179.3(4) . . . . ?
S1 C18 C23 C22 -178.2(4) . . . . ?
O3 C13 C14 C15 120.9(4) . . . . ?
O4 S2 C3 C4 85.6(3) . . . . ?
O4 S2 C3 C2 -41.5(3) . . . . ?
O4 S2 C24 C29 -163.5(3) . . . . ?
O4 S2 C24 C25 16.2(4) . . . . ?
O5 S2 C3 C4 -44.0(3) . . . . ?
O5 S2 C3 C2 -171.2(3) . . . . ?
O5 S2 C24 C29 -32.7(4) . . . . ?
O5 S2 C24 C25 147.0(3) . . . . ?
O7 S1 C18 C19 -110.5(3) . . . . ?
O7 S1 C18 C23 66.0(4) . . . . ?
O7 S1 C1 C6 167.0(3) . . . . ?
O7 S1 C1 C2 -8.1(4) . . . . ?
O1 C2 C1 S1 -4.4(6) . . . . ?
O1 C2 C1 C6 -179.4(4) . . . . ?
O2 C17 C16 C15 -114.5(4) . . . . ?
O6 S1 C18 C19 18.5(4) . . . . ?
O6 S1 C18 C23 -165.0(3) . . . . ?
O6 S1 C1 C6 37.6(3) . . . . ?
O6 S1 C1 C2 -137.5(4) . . . . ?
C4 C8 C7 C6 -1.1(4) . . . . ?
C4 C8 C7 C12 177.2(3) . . . . ?
C4 C8 C9 C10 -177.8(3) . . . . ?
C4 C5 C13 O3 8.3(5) . . . . ?
C4 C5 C13 C14 -175.3(3) . . . . ?
C4 C5 C6 C7 43.2(3) . . . . ?
C4 C5 C6 C1 -71.9(3) . . . . ?
C4 C5 C17 O2 -9.7(5) . . . . ?
C4 C5 C17 C16 177.3(3) . . . . ?
C4 C3 C2 O1 179.0(3) . . . . ?
C4 C3 C2 C1 0.3(5) . . . . ?
C8 C4 C5 C13 73.2(3) . . . . ?
C8 C4 C5 C6 -43.7(3) . . . . ?
C8 C4 C5 C17 -165.6(3) . . . . ?
C8 C4 C3 S2 -55.5(3) . . . . ?
C8 C4 C3 C2 70.6(4) . . . . ?
C8 C7 C6 C5 -27.0(4) . . . . ?
C8 C7 C6 C1 84.4(3) . . . . ?
C8 C7 C12 C11 0.6(5) . . . . ?
C8 C9 C10 C11 1.0(5) . . . . ?
C7 C8 C9 C10 1.1(5) . . . . ?
C7 C6 C1 S1 115.5(3) . . . . ?
C7 C6 C1 C2 -69.4(4) . . . . ?
C7 C12 C11 C10 1.5(6) . . . . ?
C5 C4 C8 C7 29.1(4) . . . . ?
C5 C4 C8 C9 -151.9(4) . . . . ?
C5 C4 C3 S2 -164.3(2) . . . . ?
C5 C4 C3 C2 -38.2(4) . . . . ?
C5 C13 C14 C15 -55.4(4) . . . . ?
C5 C6 C1 S1 -136.8(3) . . . . ?
C5 C6 C1 C2 38.3(5) . . . . ?
C5 C17 C16 C15 58.3(4) . . . . ?
C13 C5 C6 C7 -74.6(4) . . . . ?
C13 C5 C6 C1 170.2(3) . . . . ?
C13 C5 C17 O2 115.1(4) . . . . ?
C13 C5 C17 C16 -57.9(4) . . . . ?
C13 C14 C15 C16 51.3(5) . . . . ?
C6 C7 C12 C11 178.6(4) . . . . ?
C6 C5 C13 O3 118.3(4) . . . . ?
C6 C5 C13 C14 -65.3(4) . . . . ?
C6 C5 C17 O2 -124.6(4) . . . . ?
C6 C5 C17 C16 62.3(4) . . . . ?
C18 S1 C1 C6 -78.9(3) . . . . ?
C18 S1 C1 C2 106.0(4) . . . . ?
C18 C19 C20 C21 -1.6(7) . . . . ?
C18 C23 C22 C21 -0.7(8) . . . . ?
C3 S2 C24 C29 79.6(3) . . . . ?
C3 S2 C24 C25 -100.7(3) . . . . ?
C3 C4 C8 C7 -84.7(4) . . . . ?
C3 C4 C8 C9 94.3(4) . . . . ?
C3 C4 C5 C13 -170.1(3) . . . . ?
C3 C4 C5 C6 72.9(3) . . . . ?
C3 C4 C5 C17 -48.9(4) . . . . ?
C3 C2 C1 S1 174.1(3) . . . . ?
C3 C2 C1 C6 -0.8(6) . . . . ?
C12 C7 C6 C5 154.8(4) . . . . ?
C12 C7 C6 C1 -93.8(4) . . . . ?
C12 C11 C10 C9 -2.3(6) . . . . ?
C24 S2 C3 C4 -158.3(2) . . . . ?
C24 S2 C3 C2 74.5(3) . . . . ?
C24 C29 C28 C27 -0.8(7) . . . . ?
C17 C5 C13 O3 -120.2(4) . . . . ?
C17 C5 C13 C14 56.2(4) . . . . ?
C17 C5 C6 C7 168.7(3) . . . . ?
C17 C5 C6 C1 53.5(4) . . . . ?
C17 C16 C15 C14 -52.4(5) . . . . ?
C9 C8 C7 C6 179.7(3) . . . . ?
C9 C8 C7 C12 -1.9(5) . . . . ?
C1 S1 C18 C19 135.1(3) . . . . ?
C1 S1 C18 C23 -48.4(4) . . . . ?
C29 C24 C25 C26 0.8(6) . . . . ?
C26 C27 C28 C29 0.2(7) . . . . ?
C19 C18 C23 C22 -1.8(7) . . . . ?
C25 C24 C29 C28 0.3(6) . . . . ?
C25 C26 C27 C28 0.9(7) . . . . ?
C27 C26 C25 C24 -1.4(7) . . . . ?
C23 C18 C19 C20 2.9(7) . . . . ?
C20 C21 C22 C23 1.9(8) . . . . ?
C22 C21 C20 C19 -0.7(8) . . . . ?
